data_7201701
loop_
_publ_author_name
'Dobrzycki, Lukasz'
'Wo\'zniak, Krzysztof'

_publ_section_title
;
 Inorganic--organic hybrid salts of diaminobenzenes and related cations
;
_journal_issue 5
_journal_name_full CrystEngComm
_journal_page_first 577
_journal_paper_doi 10.1039/b713261a
_journal_volume 10
_journal_year 2008
_chemical_formula_sum 'C6 H10 Cl14 Hg6 N2 O2'
_chemical_formula_weight 1842.00
_chemical_name_systematic
;
?
;
_space_group_IT_number 2
_symmetry_cell_setting triclinic
_symmetry_space_group_name_Hall '-P 1'
_symmetry_space_group_name_H-M 'P -1'
_atom_sites_solution_hydrogens geom
_atom_sites_solution_primary direct
_atom_sites_solution_secondary difmap
_audit_creation_method SHELXL-97
_cell_angle_alpha 95.696(9)
_cell_angle_beta 101.053(10)
_cell_angle_gamma 99.407(9)
_cell_formula_units_Z 2
_cell_length_a 9.6706(12)
_cell_length_b 10.9982(11)
_cell_length_c 14.7910(16)
_cell_measurement_temperature 200(2)
_cell_volume 1509.3(3)
_computing_cell_refinement
;
CrysAlis RED, Oxford Diffraction Ltd.,
Version 1.171.28cycle2 beta (release 25-10-2005 CrysAlis171 .NET)
(compiled Oct 25 2005,08:50:05)
;
_computing_data_collection
;
CrysAlis CCD, Oxford Diffraction Ltd.,
Version 1.171.28cycle2 beta (release 25-10-2005 CrysAlis171 .NET)
(compiled Oct 25 2005,08:50:05)
;
_computing_data_reduction
;
CrysAlis RED, Oxford Diffraction Ltd.,
Version 1.171.28cycle2 beta (release 25-10-2005 CrysAlis171 .NET)
(compiled Oct 25 2005,08:50:05)
;
_computing_molecular_graphics Diamond
_computing_publication_material SHELXTL-97
_computing_structure_refinement 'SHELXL-97 (Sheldrick, 1997)'
_computing_structure_solution 'SHELXS-97 (Sheldrick, 1990)'
_diffrn_ambient_temperature 200(2)
_diffrn_detector_area_resol_mean 8.6479
_diffrn_measured_fraction_theta_full 0.985
_diffrn_measured_fraction_theta_max 0.966
_diffrn_measurement_device_type KM4CCD
_diffrn_measurement_method 'omega scan'
_diffrn_radiation_monochromator graphite
_diffrn_radiation_source 'fine-focus sealed tube'
_diffrn_radiation_type MoK\a
_diffrn_radiation_wavelength 0.71073
_diffrn_reflns_av_R_equivalents 0.0373
_diffrn_reflns_av_sigmaI/netI 0.0563
_diffrn_reflns_limit_h_max 13
_diffrn_reflns_limit_h_min -10
_diffrn_reflns_limit_k_max 15
_diffrn_reflns_limit_k_min -15
_diffrn_reflns_limit_l_max 20
_diffrn_reflns_limit_l_min -20
_diffrn_reflns_number 27000
_diffrn_reflns_theta_full 28.00
_diffrn_reflns_theta_max 30.00
_diffrn_reflns_theta_min 2.83
_diffrn_standards_decay_% 2
_diffrn_standards_number '1 frame'
_exptl_absorpt_coefficient_mu 31.653
_exptl_absorpt_correction_T_max 0.23
_exptl_absorpt_correction_T_min 0.02
_exptl_absorpt_correction_type analytical
_exptl_absorpt_process_details
;
CrysAlis RED, Oxford Diffraction Ltd.,
Version 1.171.28cycle2 beta (release 25-10-2005 CrysAlis171 .NET)
(compiled Oct 25 2005,08:50:05)
Analytical numeric absorption correction using a multifaceted crystal
model based on expressions derived by R.C. Clark & J.S. Reid.
;
_exptl_crystal_colour colourless
_exptl_crystal_density_diffrn 4.053
_exptl_crystal_density_method 'not measured'
_exptl_crystal_description prismatic
_exptl_crystal_F_000 1588
_exptl_crystal_size_max 0.35
_exptl_crystal_size_mid 0.14
_exptl_crystal_size_min 0.07
_refine_diff_density_max 1.382
_refine_diff_density_min -1.679
_refine_diff_density_rms 0.278
_refine_ls_extinction_coef 0.00095(5)
_refine_ls_extinction_expression Fc^*^=kFc[1+0.001xFc^2^\l^3^/sin(2\q)]^-1/4^
_refine_ls_extinction_method SHELXL
_refine_ls_goodness_of_fit_ref 0.983
_refine_ls_hydrogen_treatment constr
_refine_ls_matrix_type full
_refine_ls_number_parameters 277
_refine_ls_number_reflns 8503
_refine_ls_number_restraints 0
_refine_ls_restrained_S_all 0.983
_refine_ls_R_factor_all 0.0420
_refine_ls_R_factor_gt 0.0216
_refine_ls_shift/su_max 0.001
_refine_ls_shift/su_mean 0.000
_refine_ls_structure_factor_coef Fsqd
_refine_ls_weighting_details 'calc w=1/[\s^2^(Fo^2^)+(0.0322P)^2^+0.0000P] where P=(Fo^2^+2Fc^2^)/3'
_refine_ls_weighting_scheme calc
_refine_ls_wR_factor_gt 0.0534
_refine_ls_wR_factor_ref 0.0714
_reflns_number_gt 5897
_reflns_number_total 8503
_reflns_threshold_expression >2sigma(I)
_cod_data_source_file b713261a.txt
_cod_data_source_block 1+Hg(II)_aqua_chloride
_cod_depositor_comments
;
The following automatic conversions were performed:
'_symmetry_cell_setting' value 'Triclinic' changed to 'triclinic'
according to '/home/saulius/struct/CIF-dictionaries/cif_core.dic'
dictionary named 'cif_core.dic' version 2.4.1 from 2010-06-29.

Automatic conversion script
Id: cif_fix_enum 1527 2010-12-29 10:47:43Z saulius 
;
_cod_original_sg_symbol_H-M P-1
_cod_database_code 7201701

loop_
_symmetry_equiv_pos_as_xyz
'x, y, z'
'-x, -y, -z'

loop_
_atom_site_label
_atom_site_type_symbol
_atom_site_fract_x
_atom_site_fract_y
_atom_site_fract_z
_atom_site_U_iso_or_equiv
_atom_site_adp_type
_atom_site_occupancy
_atom_site_symmetry_multiplicity
_atom_site_calc_flag
_atom_site_refinement_flags
_atom_site_disorder_assembly
_atom_site_disorder_group
Hg1 Hg 0.72320(3) 1.04818(3) 1.06098(2) 0.02606(8) Uani 1 1 d . . .
Hg2 Hg 0.59717(3) 0.08441(3) 0.67942(2) 0.02628(8) Uani 1 1 d . . .
Hg3 Hg 0.96647(3) 0.18160(3) 0.86297(2) 0.02661(8) Uani 1 1 d . . .
Hg4 Hg 0.82787(3) 0.78743(3) 0.85361(2) 0.02664(8) Uani 1 1 d . . .
Hg5 Hg 0.39253(4) 0.73536(4) 0.58771(3) 0.03658(10) Uani 1 1 d . . .
Hg6 Hg 0.62361(3) 0.46540(4) 0.67279(2) 0.03019(9) Uani 1 1 d . . .
Cl1 Cl 0.5954(2) 0.8854(2) 0.95237(16) 0.0306(5) Uani 1 1 d . . .
Cl2 Cl 0.8376(2) 1.2170(2) 1.16754(16) 0.0302(5) Uani 1 1 d . . .
Cl3 Cl 0.7905(2) 0.2051(2) 0.64121(17) 0.0349(5) Uani 1 1 d . . .
Cl4 Cl 0.4066(2) -0.0333(2) 0.72167(15) 0.0267(4) Uani 1 1 d . . .
Cl5 Cl 1.1751(2) 0.1603(2) 0.81560(15) 0.0273(4) Uani 1 1 d . . .
Cl6 Cl 0.7481(2) 0.2122(2) 0.89247(16) 0.0330(5) Uani 1 1 d . . .
Cl7 Cl 0.8265(2) 0.9214(2) 0.74323(14) 0.0260(4) Uani 1 1 d . . .
Cl8 Cl 0.8437(2) 0.6384(2) 0.95209(15) 0.0306(5) Uani 1 1 d . . .
Cl9 Cl 0.5652(2) 0.8615(2) 0.52831(14) 0.0254(4) Uani 1 1 d . . .
Cl10 Cl 0.1526(2) 0.6409(2) 0.57004(19) 0.0403(6) Uani 1 1 d . . .
Cl11 Cl 0.5187(2) 0.65997(19) 0.74295(14) 0.0245(4) Uani 1 1 d . . .
Cl12 Cl 0.5000 0.5000 0.5000 0.0521(10) Uani 1 2 d S . .
Cl13 Cl 0.8577(2) 0.5708(2) 0.68098(15) 0.0284(4) Uani 1 1 d . . .
Cl14 Cl 0.4489(2) 0.30298(19) 0.69436(15) 0.0261(4) Uani 1 1 d . . .
Cl15 Cl 1.0000 1.0000 1.0000 0.0218(5) Uani 1 2 d S . .
O1A O 0.9773(7) 0.5462(7) 0.1505(5) 0.0355(16) Uani 1 1 d . . .
O1B O 0.1054(7) 0.3794(7) 0.6387(5) 0.0390(16) Uani 1 1 d . . .
N1A N 0.6934(7) 0.5289(7) 0.1698(5) 0.0271(16) Uani 1 1 d . . .
H1CA H 0.6917 0.6013 0.2048 0.041 Uiso 1 1 calc R . .
H1AA H 0.7832 0.5295 0.1594 0.041 Uiso 1 1 calc R . .
H1BA H 0.6686 0.4638 0.2006 0.041 Uiso 1 1 calc R . .
N1B N 0.1431(7) 0.2377(7) 0.4800(6) 0.0316(17) Uani 1 1 d . . .
H1AB H 0.1049 0.2591 0.4240 0.047 Uiso 1 1 calc R . .
H1BB H 0.2379 0.2366 0.4837 0.047 Uiso 1 1 calc R . .
H1CB H 0.1328 0.2942 0.5264 0.047 Uiso 1 1 calc R . .
C1A C 0.5920(8) 0.5161(8) 0.0813(5) 0.0214(17) Uani 1 1 d . . .
C2A C 0.5157(9) 0.6081(9) 0.0619(6) 0.0283(19) Uani 1 1 d . . .
H2A H 0.5282 0.6809 0.1051 0.034 Uiso 1 1 calc R . .
C3A C 0.4233(9) 0.5922(8) -0.0198(6) 0.0259(18) Uani 1 1 d . . .
H3A H 0.3684 0.6541 -0.0359 0.031 Uiso 1 1 calc R . .
C1B C 0.0686(8) 0.1142(8) 0.4896(6) 0.0223(17) Uani 1 1 d . . .
C2B C -0.0431(9) 0.0567(9) 0.4213(6) 0.0261(18) Uani 1 1 d . . .
H2B H -0.0733 0.0945 0.3677 0.031 Uiso 1 1 calc R . .
C3B C -0.1112(9) -0.0583(9) 0.4325(6) 0.0260(18) Uani 1 1 d . . .
H3B H -0.1901 -0.1011 0.3854 0.031 Uiso 1 1 calc R . .

loop_
_atom_site_aniso_label
_atom_site_aniso_U_11
_atom_site_aniso_U_22
_atom_site_aniso_U_33
_atom_site_aniso_U_23
_atom_site_aniso_U_13
_atom_site_aniso_U_12
Hg1 0.02371(15) 0.02341(18) 0.02795(18) -0.00040(13) 0.00230(12) 0.00150(12)
Hg2 0.02157(14) 0.02311(18) 0.03455(19) 0.00660(14) 0.00754(13) 0.00175(12)
Hg3 0.02257(15) 0.02982(19) 0.02909(18) 0.00498(14) 0.00801(12) 0.00605(13)
Hg4 0.03233(16) 0.02333(18) 0.02444(18) 0.00723(13) 0.00500(13) 0.00449(13)
Hg5 0.02872(17) 0.0325(2) 0.0485(2) 0.00504(17) 0.01458(16) -0.00163(15)
Hg6 0.02470(15) 0.0322(2) 0.03059(19) 0.00525(15) 0.00528(13) -0.00337(14)
Cl1 0.0248(9) 0.0265(11) 0.0361(12) -0.0059(9) 0.0026(8) 0.0024(8)
Cl2 0.0265(9) 0.0278(12) 0.0317(12) -0.0044(9) 0.0037(8) -0.0003(8)
Cl3 0.0259(10) 0.0370(14) 0.0405(13) 0.0126(11) 0.0077(9) -0.0026(9)
Cl4 0.0251(9) 0.0226(11) 0.0352(12) 0.0067(9) 0.0125(8) 0.0034(8)
Cl5 0.0236(9) 0.0303(12) 0.0297(11) 0.0057(9) 0.0099(8) 0.0042(8)
Cl6 0.0275(10) 0.0429(14) 0.0337(12) 0.0077(10) 0.0112(9) 0.0145(9)
Cl7 0.0278(9) 0.0263(11) 0.0237(11) 0.0090(8) 0.0021(8) 0.0049(8)
Cl8 0.0395(11) 0.0278(12) 0.0291(12) 0.0120(9) 0.0122(9) 0.0090(9)
Cl9 0.0248(9) 0.0260(11) 0.0258(11) 0.0044(8) 0.0075(8) 0.0029(8)
Cl10 0.0232(10) 0.0373(14) 0.0603(17) 0.0157(12) 0.0076(10) 0.0013(9)
Cl11 0.0277(9) 0.0198(10) 0.0256(11) 0.0024(8) 0.0048(8) 0.0041(8)
Cl12 0.084(3) 0.050(2) 0.0208(18) 0.0049(16) -0.0072(17) 0.029(2)
Cl13 0.0201(8) 0.0296(12) 0.0357(12) 0.0095(9) 0.0060(8) 0.0017(8)
Cl14 0.0265(9) 0.0182(10) 0.0338(11) 0.0006(8) 0.0108(8) 0.0013(8)
Cl15 0.0208(11) 0.0246(15) 0.0199(14) 0.0043(11) 0.0038(10) 0.0032(10)
O1A 0.036(3) 0.041(4) 0.038(4) 0.017(3) 0.015(3) 0.020(3)
O1B 0.035(3) 0.037(4) 0.042(4) -0.001(3) 0.002(3) 0.010(3)
N1A 0.022(3) 0.029(4) 0.030(4) 0.003(3) 0.006(3) 0.004(3)
N1B 0.026(3) 0.030(4) 0.042(5) 0.010(4) 0.010(3) 0.008(3)
C1A 0.015(3) 0.028(5) 0.017(4) 0.000(3) 0.004(3) -0.005(3)
C2A 0.032(4) 0.029(5) 0.021(5) -0.006(4) 0.001(3) 0.007(4)
C3A 0.028(4) 0.021(4) 0.031(5) 0.008(4) 0.007(3) 0.008(3)
C1B 0.022(4) 0.025(4) 0.023(4) 0.004(3) 0.008(3) 0.011(3)
C2B 0.031(4) 0.033(5) 0.018(4) 0.007(4) 0.005(3) 0.015(4)
C3B 0.028(4) 0.029(5) 0.023(4) 0.002(4) 0.005(3) 0.010(4)

loop_
_atom_type_symbol
_atom_type_description
_atom_type_scat_dispersion_real
_atom_type_scat_dispersion_imag
_atom_type_scat_source
C C 0.0033 0.0016 'International Tables Vol C Tables 4.2.6.8 and 6.1.1.4'
H H 0.0000 0.0000 'International Tables Vol C Tables 4.2.6.8 and 6.1.1.4'
N N 0.0061 0.0033 'International Tables Vol C Tables 4.2.6.8 and 6.1.1.4'
O O 0.0106 0.0060 'International Tables Vol C Tables 4.2.6.8 and 6.1.1.4'
Cl Cl 0.1484 0.1585 'International Tables Vol C Tables 4.2.6.8 and 6.1.1.4'
Hg Hg -2.3894 9.2266 'International Tables Vol C Tables 4.2.6.8 and 6.1.1.4'

loop_
_geom_angle_atom_site_label_1
_geom_angle_atom_site_label_2
_geom_angle_atom_site_label_3
_geom_angle
_geom_angle_site_symmetry_1
_geom_angle_site_symmetry_3
_geom_angle_publ_flag
Cl2 Hg1 Cl1 176.13(8) . . ?
Cl4 Hg2 Cl3 178.43(8) . . ?
Cl5 Hg3 Cl6 172.61(8) . . ?
Cl8 Hg4 Cl7 172.58(8) . . ?
Cl10 Hg5 Cl9 147.59(8) . . ?
Cl10 Hg5 Cl11 102.82(8) . . ?
Cl9 Hg5 Cl11 109.58(7) . . ?
Cl14 Hg6 Cl13 155.44(8) . . ?
Cl14 Hg6 Cl12 98.56(6) . . ?
Cl13 Hg6 Cl12 99.68(6) . . ?
Cl14 Hg6 Cl11 98.78(7) . . ?
Cl13 Hg6 Cl11 97.79(7) . . ?
Cl12 Hg6 Cl11 89.22(5) . . ?
Hg5 Cl11 Hg6 101.12(7) . . ?
Hg6 Cl12 Hg6 180.000(1) 2_666 . ?
C1A N1A H1CA 109.5 . . ?
C1A N1A H1AA 109.5 . . ?
H1CA N1A H1AA 109.5 . . ?
C1A N1A H1BA 109.5 . . ?
H1CA N1A H1BA 109.5 . . ?
H1AA N1A H1BA 109.5 . . ?
C1B N1B H1AB 109.5 . . ?
C1B N1B H1BB 109.5 . . ?
H1AB N1B H1BB 109.5 . . ?
C1B N1B H1CB 109.5 . . ?
H1AB N1B H1CB 109.5 . . ?
H1BB N1B H1CB 109.5 . . ?
C2A C1A C3A 122.8(8) . 2_665 ?
C2A C1A N1A 119.8(7) . . ?
C3A C1A N1A 117.4(8) 2_665 . ?
C3A C2A C1A 117.8(8) . . ?
C3A C2A H2A 121.1 . . ?
C1A C2A H2A 121.1 . . ?
C2A C3A C1A 119.3(8) . 2_665 ?
C2A C3A H3A 120.3 . . ?
C1A C3A H3A 120.3 2_665 . ?
C2B C1B C3B 120.8(9) . 2_556 ?
C2B C1B N1B 118.6(8) . . ?
C3B C1B N1B 120.6(8) 2_556 . ?
C1B C2B C3B 117.2(8) . . ?
C1B C2B H2B 121.4 . . ?
C3B C2B H2B 121.4 . . ?
C2B C3B C1B 122.0(8) . 2_556 ?
C2B C3B H3B 119.0 . . ?
C1B C3B H3B 119.0 2_556 . ?

loop_
_geom_bond_atom_site_label_1
_geom_bond_atom_site_label_2
_geom_bond_distance
_geom_bond_site_symmetry_2
_geom_bond_publ_flag
Hg1 Cl2 2.288(2) . ?
Hg1 Cl1 2.293(2) . ?
Hg2 Cl4 2.299(2) . ?
Hg2 Cl3 2.307(2) . ?
Hg3 Cl5 2.2983(19) . ?
Hg3 Cl6 2.307(2) . ?
Hg4 Cl8 2.302(2) . ?
Hg4 Cl7 2.305(2) . ?
Hg5 Cl10 2.336(2) . ?
Hg5 Cl9 2.352(2) . ?
Hg5 Cl11 2.661(2) . ?
Hg6 Cl14 2.341(2) . ?
Hg6 Cl13 2.344(2) . ?
Hg6 Cl12 2.6974(5) . ?
Hg6 Cl11 2.712(2) . ?
Cl12 Hg6 2.6974(5) 2_666 ?
N1A C1A 1.457(10) . ?
N1A H1CA 0.9100 . ?
N1A H1AA 0.9100 . ?
N1A H1BA 0.9100 . ?
N1B C1B 1.463(11) . ?
N1B H1AB 0.9100 . ?
N1B H1BB 0.9100 . ?
N1B H1CB 0.9100 . ?
C1A C2A 1.368(12) . ?
C1A C3A 1.394(12) 2_665 ?
C2A C3A 1.335(12) . ?
C2A H2A 0.9500 . ?
C3A C1A 1.394(12) 2_665 ?
C3A H3A 0.9500 . ?
C1B C2B 1.348(12) . ?
C1B C3B 1.385(12) 2_556 ?
C2B C3B 1.368(13) . ?
C2B H2B 0.9500 . ?
C3B C1B 1.385(12) 2_556 ?
C3B H3B 0.9500 . ?

loop_
_geom_hbond_atom_site_label_D
_geom_hbond_atom_site_label_H
_geom_hbond_atom_site_label_A
_geom_hbond_distance_DH
_geom_hbond_distance_HA
_geom_hbond_distance_DA
_geom_hbond_angle_DHA
_geom_hbond_site_symmetry_A
N1A H1CA Cl14 0.91 2.47 3.241(7) 142.2 2_666
N1A H1CA Cl5 0.91 2.80 3.417(8) 126.5 2_766
N1A H1AA O1A 0.91 1.89 2.793(9) 173.0 .
N1A H1BA Cl11 0.91 2.41 3.216(8) 146.9 2_666
N1B H1AB Cl13 0.91 2.57 3.331(8) 141.4 2_666
N1B H1AB Cl10 0.91 2.89 3.338(8) 111.5 2_566
N1B H1BB Cl9 0.91 2.36 3.205(7) 153.9 2_666
N1B H1CB O1B 0.91 1.91 2.803(10) 166.5 .

loop_
_geom_torsion_atom_site_label_1
_geom_torsion_atom_site_label_2
_geom_torsion_atom_site_label_3
_geom_torsion_atom_site_label_4
_geom_torsion
_geom_torsion_site_symmetry_1
_geom_torsion_site_symmetry_2
_geom_torsion_site_symmetry_3
_geom_torsion_site_symmetry_4
_geom_torsion_publ_flag
Cl10 Hg5 Cl11 Hg6 97.58(9) . . . . ?
Cl9 Hg5 Cl11 Hg6 -81.58(8) . . . . ?
Cl14 Hg6 Cl11 Hg5 -101.44(8) . . . . ?
Cl13 Hg6 Cl11 Hg5 96.75(8) . . . . ?
Cl12 Hg6 Cl11 Hg5 -2.90(5) . . . . ?
Cl14 Hg6 Cl12 Hg6 136(100) . . . 2_666 ?
Cl13 Hg6 Cl12 Hg6 -61(100) . . . 2_666 ?
Cl11 Hg6 Cl12 Hg6 37(100) . . . 2_666 ?
C3A C1A C2A C3A -0.1(14) 2_665 . . . ?
N1A C1A C2A C3A -179.6(7) . . . . ?
C1A C2A C3A C1A 0.1(14) . . . 2_665 ?
C3B C1B C2B C3B -0.2(13) 2_556 . . . ?
N1B C1B C2B C3B -179.6(7) . . . . ?
C1B C2B C3B C1B 0.2(13) . . . 2_556 ?
